data_4065311
loop_
_publ_author_name
'Ouli\'e, Pascal'
'Nebra, Noel'
'Ladeira, Sonia'
'Martin-Vaca, Blanca'
'Bourissou, Didier'

_publ_section_title
;
 The 2-Indenylidene Chloropalladate {PdCl[Ind(Ph2P&#x2550;S)2]}(nBu4N): A
 Versatile Pincer Complex with &#x201C;Innocent&#x201D; and
 &#x201C;Noninnocent&#x201D; Behavior
;
_journal_issue 23
_journal_name_full Organometallics
_journal_page_first 6416
_journal_paper_doi 10.1021/om200706q
_journal_volume 30
_journal_year 2011
_chemical_compound_source 'synthesis as described'
_chemical_formula_moiety 'C39 H30 O4 P2 Pd S2, C H2 Cl2'
_chemical_formula_sum 'C40 H32 Cl2 O4 P2 Pd S2'
_chemical_formula_weight 880.04
_chemical_name_systematic
;
 ?
;
_space_group_IT_number 2
_symmetry_cell_setting triclinic
_symmetry_Int_Tables_number 2
_symmetry_space_group_name_Hall '-P 1'
_symmetry_space_group_name_H-M 'P -1'
_atom_sites_solution_hydrogens geom
_atom_sites_solution_primary direct
_atom_sites_solution_secondary difmap
_cell_angle_alpha 79.552(2)
_cell_angle_beta 83.045(2)
_cell_angle_gamma 80.747(2)
_cell_formula_units_Z 2
_cell_length_a 8.5916(2)
_cell_length_b 10.5025(2)
_cell_length_c 21.7040(5)
_cell_measurement_reflns_used 3991
_cell_measurement_temperature 193
_cell_measurement_theta_max 21.38
_cell_measurement_theta_min 2.51
_cell_measurement_wavelength 0.71073
_cell_volume 1892.35(7)
_computing_cell_refinement 'Bruker SMART'
_computing_data_collection 'Bruker SMART'
_computing_data_reduction 'Bruker SAINT'
_computing_molecular_graphics 'Ortep-3 for Windows (Farrugia, 1997)'
_computing_publication_material 'WinGX publication routines (Farrugia, 1999)'
_computing_structure_refinement 'SHELXL-97 (Sheldrick, 2008)'
_computing_structure_solution 'SIR92 (Giacovazzo et al, 1993)'
_diffrn_ambient_temperature 193
_diffrn_measured_fraction_theta_full 0.996
_diffrn_measured_fraction_theta_max 0.996
_diffrn_measurement_device_type 'CCD area detector'
_diffrn_measurement_method 'phi and omega scans'
_diffrn_radiation_monochromator graphite
_diffrn_radiation_probe x-ray
_diffrn_radiation_source 'fine-focus sealed tube'
_diffrn_radiation_type MoK\a
_diffrn_radiation_wavelength 0.71073
_diffrn_reflns_av_R_equivalents 0.085
_diffrn_reflns_av_unetI/netI 0.0668
_diffrn_reflns_limit_h_max 9
_diffrn_reflns_limit_h_min -9
_diffrn_reflns_limit_k_max 12
_diffrn_reflns_limit_k_min -12
_diffrn_reflns_limit_l_max 25
_diffrn_reflns_limit_l_min -25
_diffrn_reflns_number 34000
_diffrn_reflns_theta_full 24.43
_diffrn_reflns_theta_max 24.43
_diffrn_reflns_theta_min 1.92
_exptl_absorpt_coefficient_mu 0.868
_exptl_absorpt_correction_T_max 0.983
_exptl_absorpt_correction_T_min 0.910
_exptl_absorpt_correction_type multi-scan
_exptl_absorpt_process_details 'SADABS (Bruker-AXS)'
_exptl_crystal_colour red
_exptl_crystal_density_diffrn 1.544
_exptl_crystal_density_method 'not measured'
_exptl_crystal_description plate
_exptl_crystal_F_000 892
_exptl_crystal_size_max 0.16
_exptl_crystal_size_mid 0.08
_exptl_crystal_size_min 0.02
_refine_diff_density_max 0.773
_refine_diff_density_min -0.896
_refine_diff_density_rms 0.09
_refine_ls_extinction_method none
_refine_ls_goodness_of_fit_ref 1.007
_refine_ls_hydrogen_treatment constr
_refine_ls_matrix_type full
_refine_ls_number_parameters 462
_refine_ls_number_reflns 6203
_refine_ls_number_restraints 0
_refine_ls_restrained_S_all 1.007
_refine_ls_R_factor_all 0.0707
_refine_ls_R_factor_gt 0.0432
_refine_ls_shift/su_max 0.004
_refine_ls_shift/su_mean 0
_refine_ls_structure_factor_coef Fsqd
_refine_ls_weighting_details 'calc w=1/[\s^2^(Fo^2^)+(0.0304P)^2^+2.9203P] where P=(Fo^2^+2Fc^2^)/3'
_refine_ls_weighting_scheme calc
_refine_ls_wR_factor_gt 0.0831
_refine_ls_wR_factor_ref 0.0936
_reflns_number_gt 4627
_reflns_number_total 6203
_reflns_threshold_expression >2/sigma(I)
_cod_data_source_file om200706q_si_002.cif
_cod_data_source_block 5
_cod_database_code 4065311

loop_
_symmetry_equiv_pos_as_xyz
'x, y, z'
'-x, -y, -z'

loop_
_atom_site_label
_atom_site_type_symbol
_atom_site_fract_x
_atom_site_fract_y
_atom_site_fract_z
_atom_site_U_iso_or_equiv
_atom_site_adp_type
_atom_site_occupancy
_atom_site_symmetry_multiplicity
_atom_site_calc_flag
_atom_site_refinement_flags
Pd1 Pd 0.60327(4) 0.37371(3) 0.213869(16) 0.02343(11) Uani 1 1 d .
S2 S 0.78449(15) 0.45312(11) 0.12737(5) 0.0302(3) Uani 1 1 d .
P2 P 0.83759(14) 0.29111(11) 0.08638(5) 0.0242(3) Uani 1 1 d .
P1 P 0.50983(14) 0.35354(11) 0.34023(5) 0.0253(3) Uani 1 1 d .
S1 S 0.57771(16) 0.52104(11) 0.29215(6) 0.0359(3) Uani 1 1 d .
Cl1 Cl 0.2508(3) 0.8470(3) 0.25041(11) 0.1255(9) Uani 1 1 d .
O4 O 0.5685(4) -0.0808(3) 0.34522(14) 0.0398(9) Uani 1 1 d .
Cl2 Cl 0.0290(5) 0.7695(3) 0.35117(13) 0.1900(17) Uani 1 1 d .
O1 O 0.2365(4) 0.4359(3) 0.26883(16) 0.0409(9) Uani 1 1 d .
O2 O 0.2067(4) 0.2370(3) 0.25142(15) 0.0373(8) Uani 1 1 d .
O3 O 0.3471(4) 0.0460(3) 0.37455(15) 0.0423(9) Uani 1 1 d .
C14 C 0.2869(5) 0.3094(4) 0.26558(19) 0.0252(10) Uani 1 1 d .
C17 C 0.4632(6) 0.0279(4) 0.3387(2) 0.0258(11) Uani 1 1 d .
C7 C 0.6711(5) 0.2424(4) 0.37564(19) 0.0255(10) Uani 1 1 d .
C28 C 0.7647(5) 0.3149(4) 0.0098(2) 0.0279(11) Uani 1 1 d .
C25 C 0.7777(6) -0.2449(4) 0.1896(2) 0.0363(12) Uani 1 1 d .
H25 H 0.7765 -0.3343 0.202 0.044 Uiso 1 1 calc R
C24 C 0.6776(6) -0.1578(4) 0.2224(2) 0.0295(11) Uani 1 1 d .
H24 H 0.6099 -0.1887 0.2566 0.035 Uiso 1 1 calc R
C39 C 1.1272(6) 0.1783(5) 0.1264(2) 0.0363(12) Uani 1 1 d .
H39 H 1.0728 0.1684 0.1663 0.044 Uiso 1 1 calc R
C20 C 0.6787(5) -0.0239(4) 0.20392(19) 0.0236(10) Uani 1 1 d .
C19 C 0.5984(5) 0.0944(4) 0.22993(19) 0.0217(10) Uani 1 1 d .
C33 C 0.7151(7) 0.4397(5) -0.0212(2) 0.0457(14) Uani 1 1 d .
H33 H 0.7171 0.5119 -0.0022 0.055 Uiso 1 1 calc R
C21 C 0.7772(5) 0.0202(4) 0.14932(19) 0.0235(10) Uani 1 1 d .
C13 C 0.4529(5) 0.2703(4) 0.28259(19) 0.0237(10) Uani 1 1 d .
C1 C 0.3647(5) 0.3845(4) 0.4061(2) 0.0275(11) Uani 1 1 d .
C34 C 1.0473(5) 0.2368(4) 0.0746(2) 0.0266(11) Uani 1 1 d .
C16 C 0.5106(5) 0.1242(4) 0.28295(19) 0.0222(10) Uani 1 1 d .
C26 C 0.8789(6) -0.2006(4) 0.1389(2) 0.0345(12) Uani 1 1 d .
H26 H 0.9488 -0.2608 0.1188 0.041 Uiso 1 1 calc R
C29 C 0.7572(5) 0.2079(5) -0.0188(2) 0.0328(11) Uani 1 1 d .
H29 H 0.7884 0.1236 0.0018 0.039 Uiso 1 1 calc R
C27 C 0.8786(6) -0.0680(4) 0.1172(2) 0.0313(11) Uani 1 1 d .
H27 H 0.9447 -0.0387 0.0821 0.038 Uiso 1 1 calc R
C37 C 1.3691(6) 0.1484(5) 0.0599(3) 0.0457(14) Uani 1 1 d .
H37 H 1.4767 0.1172 0.0549 0.055 Uiso 1 1 calc R
C22 C 0.7511(5) 0.1654(4) 0.13836(19) 0.0227(10) Uani 1 1 d .
C8 C 0.6472(6) 0.1620(5) 0.4336(2) 0.0357(12) Uani 1 1 d .
H8 H 0.5475 0.1683 0.4558 0.043 Uiso 1 1 calc R
C12 C 0.8207(6) 0.2309(5) 0.3437(2) 0.0401(13) Uani 1 1 d .
H12 H 0.8392 0.2841 0.3051 0.048 Uiso 1 1 calc R
C18 C 0.5335(8) -0.1828(5) 0.3970(2) 0.0631(19) Uani 1 1 d .
H18A H 0.5502 -0.1576 0.4358 0.095 Uiso 1 1 calc R
H18B H 0.6018 -0.2625 0.3916 0.095 Uiso 1 1 calc R
H18C H 0.4251 -0.1959 0.3982 0.095 Uiso 1 1 calc R
C35 C 1.1313(6) 0.2537(5) 0.0154(2) 0.0391(13) Uani 1 1 d .
H35 H 1.0796 0.2957 -0.0196 0.047 Uiso 1 1 calc R
C6 C 0.3777(6) 0.4857(5) 0.4369(2) 0.0431(13) Uani 1 1 d .
H6 H 0.4527 0.541 0.421 0.052 Uiso 1 1 calc R
C2 C 0.2486(6) 0.3058(5) 0.4291(2) 0.0410(13) Uani 1 1 d .
H2 H 0.2349 0.2393 0.408 0.049 Uiso 1 1 calc R
C23 C 0.6447(5) 0.2073(4) 0.18491(19) 0.0225(10) Uani 1 1 d .
C30 C 0.7034(6) 0.2259(5) -0.0779(2) 0.0413(13) Uani 1 1 d .
H30 H 0.6989 0.1541 -0.0968 0.05 Uiso 1 1 calc R
C4 C 0.1717(7) 0.4255(6) 0.5144(2) 0.0485(15) Uani 1 1 d .
H4 H 0.1092 0.4373 0.5516 0.058 Uiso 1 1 calc R
C15 C 0.0794(6) 0.4871(5) 0.2515(3) 0.0576(16) Uani 1 1 d .
H15A H 0.0602 0.4508 0.216 0.086 Uiso 1 1 calc R
H15B H 0.0699 0.5806 0.2405 0.086 Uiso 1 1 calc R
H15C H 0.0033 0.4641 0.2863 0.086 Uiso 1 1 calc R
C3 C 0.1531(7) 0.3265(5) 0.4834(3) 0.0515(15) Uani 1 1 d .
H3 H 0.0759 0.2732 0.4991 0.062 Uiso 1 1 calc R
C32 C 0.6623(7) 0.4570(6) -0.0806(2) 0.0546(16) Uani 1 1 d .
H32 H 0.6307 0.5409 -0.1015 0.066 Uiso 1 1 calc R
C31 C 0.6567(6) 0.3505(6) -0.1084(2) 0.0473(14) Uani 1 1 d .
H31 H 0.621 0.3627 -0.1481 0.057 Uiso 1 1 calc R
C36 C 1.2907(6) 0.2084(6) 0.0087(3) 0.0510(15) Uani 1 1 d .
H36 H 1.3459 0.2186 -0.0311 0.061 Uiso 1 1 calc R
C5 C 0.2810(7) 0.5061(6) 0.4909(3) 0.0505(15) Uani 1 1 d .
H5 H 0.2908 0.5749 0.5111 0.061 Uiso 1 1 calc R
C10 C 0.9165(7) 0.0625(6) 0.4257(3) 0.0515(15) Uani 1 1 d .
H10 H 0.9982 0.0017 0.4424 0.062 Uiso 1 1 calc R
C38 C 1.2883(6) 0.1346(5) 0.1189(2) 0.0439(13) Uani 1 1 d .
H38 H 1.3419 0.0957 0.1538 0.053 Uiso 1 1 calc R
C9 C 0.7691(6) 0.0738(5) 0.4581(2) 0.0462(14) Uani 1 1 d .
H9 H 0.7516 0.0214 0.497 0.055 Uiso 1 1 calc R
C40 C 0.0678(11) 0.8757(9) 0.2802(4) 0.134(4) Uani 1 1 d .
H40A H -0.0022 0.8657 0.25 0.16 Uiso 1 1 calc R
H40B H 0.0453 0.9653 0.2877 0.16 Uiso 1 1 calc R
C11 C 0.9436(6) 0.1412(6) 0.3683(3) 0.0495(15) Uani 1 1 d .
H11 H 1.0437 0.1341 0.3464 0.059 Uiso 1 1 calc R

loop_
_atom_site_aniso_label
_atom_site_aniso_U_11
_atom_site_aniso_U_22
_atom_site_aniso_U_33
_atom_site_aniso_U_23
_atom_site_aniso_U_13
_atom_site_aniso_U_12
Pd1 0.0276(2) 0.01921(19) 0.02165(19) -0.00099(14) 0.00108(15) -0.00326(16)
S2 0.0399(8) 0.0236(6) 0.0262(6) -0.0028(5) 0.0046(5) -0.0092(6)
P2 0.0263(7) 0.0250(7) 0.0202(6) -0.0011(5) 0.0010(5) -0.0061(6)
P1 0.0271(7) 0.0242(7) 0.0241(6) -0.0037(5) 0.0005(5) -0.0049(6)
S1 0.0528(9) 0.0241(7) 0.0310(7) -0.0052(5) 0.0061(6) -0.0130(6)
Cl1 0.0984(18) 0.182(3) 0.1006(17) -0.0239(17) 0.0088(14) -0.0447(18)
O4 0.055(2) 0.0267(19) 0.0269(18) 0.0055(14) 0.0046(16) 0.0100(18)
Cl2 0.295(4) 0.183(3) 0.0985(19) -0.0394(19) 0.094(2) -0.119(3)
O1 0.032(2) 0.0267(19) 0.061(2) -0.0078(17) -0.0109(18) 0.0084(16)
O2 0.0281(19) 0.040(2) 0.046(2) -0.0116(16) -0.0084(16) -0.0004(17)
O3 0.042(2) 0.037(2) 0.038(2) 0.0009(16) 0.0173(18) -0.0016(18)
C14 0.024(3) 0.036(3) 0.014(2) -0.0009(19) 0.0023(19) -0.006(2)
C17 0.035(3) 0.020(3) 0.021(2) -0.0025(19) 0.001(2) -0.003(2)
C7 0.025(3) 0.029(3) 0.024(2) -0.005(2) -0.003(2) -0.008(2)
C28 0.024(3) 0.034(3) 0.023(2) -0.001(2) 0.001(2) -0.006(2)
C25 0.044(3) 0.022(3) 0.041(3) -0.009(2) 0.007(2) -0.006(2)
C24 0.035(3) 0.024(3) 0.028(3) -0.002(2) 0.006(2) -0.008(2)
C39 0.025(3) 0.050(3) 0.031(3) -0.003(2) -0.002(2) -0.004(3)
C20 0.022(3) 0.024(2) 0.024(2) -0.0001(19) -0.002(2) -0.003(2)
C19 0.020(2) 0.022(2) 0.023(2) -0.0022(19) -0.0031(19) -0.004(2)
C33 0.064(4) 0.037(3) 0.034(3) 0.000(2) -0.012(3) -0.001(3)
C21 0.025(3) 0.023(2) 0.023(2) -0.0044(19) -0.001(2) -0.002(2)
C13 0.023(3) 0.021(2) 0.025(2) -0.0029(19) -0.001(2) 0.000(2)
C1 0.029(3) 0.024(2) 0.028(2) -0.005(2) 0.001(2) 0.002(2)
C34 0.029(3) 0.027(3) 0.027(2) -0.004(2) -0.004(2) -0.009(2)
C16 0.018(2) 0.022(2) 0.026(2) -0.0033(19) -0.0015(19) -0.003(2)
C26 0.036(3) 0.029(3) 0.036(3) -0.011(2) 0.010(2) -0.001(2)
C29 0.029(3) 0.040(3) 0.029(3) -0.006(2) 0.000(2) -0.004(2)
C27 0.033(3) 0.031(3) 0.027(3) -0.005(2) 0.010(2) -0.008(2)
C37 0.025(3) 0.055(4) 0.059(4) -0.017(3) -0.001(3) -0.006(3)
C22 0.022(3) 0.025(2) 0.019(2) -0.0010(19) -0.0023(19) -0.003(2)
C8 0.029(3) 0.049(3) 0.025(3) 0.000(2) -0.001(2) -0.002(3)
C12 0.029(3) 0.053(3) 0.034(3) 0.006(2) -0.002(2) -0.009(3)
C18 0.103(5) 0.031(3) 0.037(3) 0.013(3) 0.013(3) 0.008(3)
C35 0.026(3) 0.060(4) 0.027(3) -0.001(2) 0.002(2) -0.006(3)
C6 0.043(3) 0.043(3) 0.047(3) -0.020(3) 0.004(3) -0.008(3)
C2 0.042(3) 0.038(3) 0.043(3) -0.012(2) 0.009(3) -0.009(3)
C23 0.021(2) 0.023(2) 0.023(2) -0.0012(19) -0.0030(19) -0.004(2)
C30 0.034(3) 0.058(4) 0.033(3) -0.014(3) 0.002(2) -0.008(3)
C4 0.043(4) 0.059(4) 0.035(3) -0.012(3) 0.004(3) 0.019(3)
C15 0.033(3) 0.046(4) 0.086(5) -0.002(3) -0.016(3) 0.015(3)
C3 0.042(3) 0.049(4) 0.055(4) -0.006(3) 0.021(3) -0.004(3)
C32 0.068(4) 0.052(4) 0.039(3) 0.002(3) -0.017(3) 0.004(3)
C31 0.046(4) 0.072(4) 0.021(3) -0.002(3) -0.013(2) 0.001(3)
C36 0.037(3) 0.075(4) 0.039(3) -0.010(3) 0.009(3) -0.008(3)
C5 0.047(4) 0.062(4) 0.048(3) -0.030(3) 0.000(3) -0.003(3)
C10 0.035(3) 0.067(4) 0.046(3) -0.003(3) -0.013(3) 0.010(3)
C38 0.035(3) 0.057(4) 0.039(3) -0.005(3) -0.012(3) -0.001(3)
C9 0.039(3) 0.061(4) 0.033(3) 0.005(3) -0.008(3) -0.003(3)
C40 0.114(8) 0.124(8) 0.164(9) -0.068(7) -0.064(7) 0.068(6)
C11 0.023(3) 0.073(4) 0.048(3) -0.002(3) -0.001(3) -0.004(3)

loop_
_atom_type_symbol
_atom_type_description
_atom_type_scat_dispersion_real
_atom_type_scat_dispersion_imag
_atom_type_scat_source
C C 0.0033 0.0016 'International Tables Vol C Tables 4.2.6.8 and 6.1.1.4'
H H 0 0 'International Tables Vol C Tables 4.2.6.8 and 6.1.1.4'
O O 0.0106 0.006 'International Tables Vol C Tables 4.2.6.8 and 6.1.1.4'
P P 0.1023 0.0942 'International Tables Vol C Tables 4.2.6.8 and 6.1.1.4'
S S 0.1246 0.1234 'International Tables Vol C Tables 4.2.6.8 and 6.1.1.4'
Pd Pd -0.9988 1.0072 'International Tables Vol C Tables 4.2.6.8 and 6.1.1.4'
Cl Cl 0.1484 0.1585 'International Tables Vol C Tables 4.2.6.8 and 6.1.1.4'

loop_
_geom_angle_atom_site_label_1
_geom_angle_atom_site_label_2
_geom_angle_atom_site_label_3
_geom_angle
C23 Pd1 C13 81.33(16)
C23 Pd1 S2 87.68(12)
C13 Pd1 S2 169.01(12)
C23 Pd1 S1 155.38(12)
C13 Pd1 S1 83.02(12)
S2 Pd1 S1 107.49(4)
C23 Pd1 P1 113.29(12)
C13 Pd1 P1 41.08(11)
S2 Pd1 P1 147.27(4)
S1 Pd1 P1 45.01(4)
P2 S2 Pd1 99.10(6)
C22 P2 C34 107.8(2)
C22 P2 C28 110.5(2)
C34 P2 C28 106.0(2)
C22 P2 S2 106.47(15)
C34 P2 S2 113.39(14)
C28 P2 S2 112.62(16)
C13 P1 C7 104.8(2)
C13 P1 C1 117.4(2)
C7 P1 C1 104.7(2)
C13 P1 S1 105.98(15)
C7 P1 S1 112.93(15)
C1 P1 S1 111.09(15)
C13 P1 Pd1 50.41(13)
C7 P1 Pd1 103.04(14)
C1 P1 Pd1 152.02(16)
S1 P1 Pd1 60.20(5)
P1 S1 Pd1 74.79(5)
C17 O4 C18 116.7(4)
C14 O1 C15 116.9(4)
O2 C14 O1 123.9(4)
O2 C14 C13 124.8(4)
O1 C14 C13 111.4(4)
O3 C17 O4 123.6(4)
O3 C17 C16 124.7(4)
O4 C17 C16 111.7(4)
C12 C7 C8 118.3(4)
C12 C7 P1 120.0(3)
C8 C7 P1 121.6(4)
C33 C28 C29 119.0(4)
C33 C28 P2 120.5(4)
C29 C28 P2 120.4(4)
C26 C25 C24 120.7(4)
C26 C25 H25 119.6
C24 C25 H25 119.6
C25 C24 C20 119.8(4)
C25 C24 H24 120.1
C20 C24 H24 120.1
C34 C39 C38 120.0(4)
C34 C39 H39 120
C38 C39 H39 120
C24 C20 C21 118.6(4)
C24 C20 C19 134.3(4)
C21 C20 C19 107.1(3)
C16 C19 C23 115.0(4)
C16 C19 C20 138.7(4)
C23 C19 C20 106.0(3)
C28 C33 C32 120.1(5)
C28 C33 H33 120
C32 C33 H33 120
C27 C21 C20 121.0(4)
C27 C21 C22 131.0(4)
C20 C21 C22 107.9(4)
C14 C13 C16 112.5(4)
C14 C13 P1 115.8(3)
C16 C13 P1 120.7(3)
C14 C13 Pd1 108.4(3)
C16 C13 Pd1 106.9(3)
P1 C13 Pd1 88.51(17)
C6 C1 C2 118.8(4)
C6 C1 P1 118.2(4)
C2 C1 P1 122.8(3)
C39 C34 C35 119.2(4)
C39 C34 P2 118.6(3)
C35 C34 P2 122.1(4)
C19 C16 C17 125.6(4)
C19 C16 C13 115.2(4)
C17 C16 C13 119.2(4)
C25 C26 C27 121.2(4)
C25 C26 H26 119.4
C27 C26 H26 119.4
C30 C29 C28 120.5(5)
C30 C29 H29 119.7
C28 C29 H29 119.7
C26 C27 C21 118.4(4)
C26 C27 H27 120.8
C21 C27 H27 120.8
C36 C37 C38 119.8(5)
C36 C37 H37 120.1
C38 C37 H37 120.1
C23 C22 C21 108.8(4)
C23 C22 P2 114.8(3)
C21 C22 P2 135.9(3)
C9 C8 C7 120.8(5)
C9 C8 H8 119.6
C7 C8 H8 119.6
C7 C12 C11 120.9(5)
C7 C12 H12 119.5
C11 C12 H12 119.5
O4 C18 H18A 109.5
O4 C18 H18B 109.5
H18A C18 H18B 109.5
O4 C18 H18C 109.5
H18A C18 H18C 109.5
H18B C18 H18C 109.5
C36 C35 C34 119.9(5)
C36 C35 H35 120
C34 C35 H35 120
C1 C6 C5 120.9(5)
C1 C6 H6 119.5
C5 C6 H6 119.5
C3 C2 C1 119.7(5)
C3 C2 H2 120.1
C1 C2 H2 120.1
C22 C23 C19 109.9(4)
C22 C23 Pd1 130.4(3)
C19 C23 Pd1 116.4(3)
C31 C30 C29 119.7(5)
C31 C30 H30 120.1
C29 C30 H30 120.1
C5 C4 C3 120.2(5)
C5 C4 H4 119.9
C3 C4 H4 119.9
O1 C15 H15A 109.5
O1 C15 H15B 109.5
H15A C15 H15B 109.5
O1 C15 H15C 109.5
H15A C15 H15C 109.5
H15B C15 H15C 109.5
C4 C3 C2 120.4(5)
C4 C3 H3 119.8
C2 C3 H3 119.8
C31 C32 C33 120.2(5)
C31 C32 H32 119.9
C33 C32 H32 119.9
C32 C31 C30 120.5(5)
C32 C31 H31 119.8
C30 C31 H31 119.8
C37 C36 C35 120.8(5)
C37 C36 H36 119.6
C35 C36 H36 119.6
C4 C5 C6 119.9(5)
C4 C5 H5 120.1
C6 C5 H5 120.1
C9 C10 C11 120.0(5)
C9 C10 H10 120
C11 C10 H10 120
C37 C38 C39 120.2(5)
C37 C38 H38 119.9
C39 C38 H38 119.9
C10 C9 C8 120.4(5)
C10 C9 H9 119.8
C8 C9 H9 119.8
Cl1 C40 Cl2 112.2(5)
Cl1 C40 H40A 109.2
Cl2 C40 H40A 109.2
Cl1 C40 H40B 109.2
Cl2 C40 H40B 109.2
H40A C40 H40B 107.9
C10 C11 C12 119.6(5)
C10 C11 H11 120.2
C12 C11 H11 120.2

loop_
_geom_bond_atom_site_label_1
_geom_bond_atom_site_label_2
_geom_bond_distance
Pd1 C23 1.929(4)
Pd1 C13 2.114(4)
Pd1 S2 2.4055(13)
Pd1 S1 2.4664(14)
Pd1 P1 2.7426(13)
S2 P2 2.0238(17)
P2 C22 1.772(4)
P2 C34 1.802(5)
P2 C28 1.808(4)
P1 C13 1.803(4)
P1 C7 1.813(5)
P1 C1 1.820(4)
P1 S1 2.0101(17)
Cl1 C40 1.629(9)
O4 C17 1.335(5)
O4 C18 1.445(5)
Cl2 C40 1.761(10)
O1 C14 1.341(5)
O1 C15 1.438(6)
O2 C14 1.206(5)
O3 C17 1.201(5)
C14 C13 1.491(6)
C17 C16 1.490(6)
C7 C12 1.383(6)
C7 C8 1.394(6)
C28 C33 1.387(6)
C28 C29 1.393(6)
C25 C26 1.378(6)
C25 C24 1.384(6)
C25 H25 0.93
C24 C20 1.392(6)
C24 H24 0.93
C39 C34 1.384(6)
C39 C38 1.386(7)
C39 H39 0.93
C20 C21 1.421(6)
C20 C19 1.491(6)
C19 C16 1.355(6)
C19 C23 1.469(5)
C33 C32 1.389(7)
C33 H33 0.93
C21 C27 1.389(6)
C21 C22 1.485(6)
C13 C16 1.534(6)
C1 C6 1.378(6)
C1 C2 1.386(6)
C34 C35 1.392(6)
C26 C27 1.387(6)
C26 H26 0.93
C29 C30 1.385(6)
C29 H29 0.93
C27 H27 0.93
C37 C36 1.371(7)
C37 C38 1.374(7)
C37 H37 0.93
C22 C23 1.363(6)
C8 C9 1.373(7)
C8 H8 0.93
C12 C11 1.387(7)
C12 H12 0.93
C18 H18A 0.96
C18 H18B 0.96
C18 H18C 0.96
C35 C36 1.375(7)
C35 H35 0.93
C6 C5 1.382(7)
C6 H6 0.93
C2 C3 1.382(7)
C2 H2 0.93
C30 C31 1.376(7)
C30 H30 0.93
C4 C5 1.357(7)
C4 C3 1.376(7)
C4 H4 0.93
C15 H15A 0.96
C15 H15B 0.96
C15 H15C 0.96
C3 H3 0.93
C32 C31 1.373(7)
C32 H32 0.93
C31 H31 0.93
C36 H36 0.93
C5 H5 0.93
C10 C9 1.371(7)
C10 C11 1.381(7)
C10 H10 0.93
C38 H38 0.93
C9 H9 0.93
C40 H40A 0.97
C40 H40B 0.97
C11 H11 0.93
